data_2022193
loop_
_publ_author_name
'Yang, Dong-Dong'
'Lu, Li-Ping'
'Zhu, Miao-Li'

_publ_section_title
;
 A new family of lanthanide coordination polymers based on
 3,3'-[(5-carboxylato-1,3-phenylene)bis(oxy)]dibenzoate: synthesis,
 crystal structures and magnetic and luminescence properties
;
_journal_coeditor_code UK3197
_journal_issue 8
_journal_name_full 'Acta Crystallographica Section C'
_journal_page_first
;
;
_journal_paper_doi 10.1107/S2053229620009547
_journal_volume 76
_journal_year 2020
_chemical_formula_iupac '[Eu (C21 H11 O8) (C3 H7 N O)2]'
_chemical_formula_moiety 'C27 H25 Eu N2 O10'
_chemical_formula_sum 'C27 H25 Eu N2 O10'
_chemical_formula_weight 689.45
_chemical_name_systematic
Poly[{\m~5~-3,3-[(5-carboxylato-1,3-phenylene)bis(oxy)]dibenzoato-\k^6^<i>O</i>^1^:<i>O</i>^1'^:<i>O</i>^3^,<i>O</i>^3'^:<i>O</i>^5^:<i>O</i>^5'^}bis(<i>N</i>,<i>N</i>-dimethylformamide-\k<i>O</i>)europium(III)]
_space_group_crystal_system triclinic
_space_group_IT_number 2
_space_group_name_Hall '-P 1'
_space_group_name_H-M_alt 'P -1'
_atom_sites_solution_hydrogens geom
_audit_creation_method SHELXL-2018/3
_cell_angle_alpha 100.285(2)
_cell_angle_beta 103.621(2)
_cell_angle_gamma 101.711(2)
_cell_formula_units_Z 2
_cell_length_a 10.7597(5)
_cell_length_b 10.9088(5)
_cell_length_c 12.9291(6)
_cell_measurement_reflns_used 9953
_cell_measurement_temperature 298(2)
_cell_measurement_theta_max 27.72
_cell_measurement_theta_min 2.89
_cell_volume 1402.73(11)
_computing_cell_refinement
;
SAINT (Bruker, 2009)
;
_computing_data_collection
;
APEX2 (Bruker, 2009)
;
_computing_data_reduction
;
SAINT (Bruker, 2009)
;
_computing_molecular_graphics
;
SHELXTL (Sheldrick 2008)
;
_computing_publication_material
;
SHELXTL (Sheldrick 2008)
;
_computing_structure_refinement
;
SHELXL2018 (Sheldrick, 2015)
;
_computing_structure_solution
;
SHELXS97 (Sheldrick 2008)
;
_diffrn_ambient_temperature 298(2)
_diffrn_measured_fraction_theta_full 0.998
_diffrn_measured_fraction_theta_max 0.998
_diffrn_measurement_device_type 'Bruker APEXII CCD'
_diffrn_measurement_method '\f and \w scans'
_diffrn_radiation_type MoK\a
_diffrn_radiation_wavelength 0.71073
_diffrn_reflns_av_R_equivalents 0.0296
_diffrn_reflns_av_unetI/netI 0.0301
_diffrn_reflns_limit_h_max 13
_diffrn_reflns_limit_h_min -12
_diffrn_reflns_limit_k_max 13
_diffrn_reflns_limit_k_min -13
_diffrn_reflns_limit_l_max 15
_diffrn_reflns_limit_l_min -15
_diffrn_reflns_number 17116
_diffrn_reflns_theta_full 25.242
_diffrn_reflns_theta_max 25.499
_diffrn_reflns_theta_min 2.887
_exptl_absorpt_coefficient_mu 2.294
_exptl_absorpt_correction_T_max 0.746
_exptl_absorpt_correction_T_min 0.612
_exptl_absorpt_correction_type multi-scan
_exptl_absorpt_process_details
;
(SADABS; Bruker, 2001)
;
_exptl_crystal_colour colourless
_exptl_crystal_density_diffrn 1.632
_exptl_crystal_description block
_exptl_crystal_F_000 688
_exptl_crystal_size_max 0.200
_exptl_crystal_size_mid 0.200
_exptl_crystal_size_min 0.180
_refine_diff_density_max 1.314
_refine_diff_density_min -0.436
_refine_ls_extinction_coef 0.0031(2)
_refine_ls_extinction_expression Fc^*^=kFc[1+0.001xFc^2^\l^3^/sin(2\q)]^-1/4^
_refine_ls_extinction_method
;
SHELXL2018 (Sheldrick, 2015)
;
_refine_ls_goodness_of_fit_ref 1.066
_refine_ls_hydrogen_treatment constr
_refine_ls_matrix_type full
_refine_ls_number_parameters 364
_refine_ls_number_reflns 5200
_refine_ls_number_restraints 24
_refine_ls_restrained_S_all 1.066
_refine_ls_R_factor_all 0.0304
_refine_ls_R_factor_gt 0.0232
_refine_ls_shift/su_max 0.002
_refine_ls_shift/su_mean 0.000
_refine_ls_structure_factor_coef Fsqd
_refine_ls_weighting_details 'w=1/[\s^2^(Fo^2^)+(0.0161P)^2^+1.6288P] where P=(Fo^2^+2Fc^2^)/3'
_refine_ls_weighting_scheme calc
_refine_ls_wR_factor_gt 0.0482
_refine_ls_wR_factor_ref 0.0512
_reflns_number_gt 4628
_reflns_number_total 5200
_reflns_threshold_expression 'I > 2\s(I)'
_cod_data_source_file uk3197sup1.cif
_cod_data_source_block CP5-Eu
_cod_database_code 2022193
_shelx_space_group_comment
;
The symmetry employed for this shelxl refinement is uniquely defined
by the following loop, which should always be used as a source of
symmetry information in preference to the above space-group names.
They are only intended as comments.
;
_shelx_estimated_absorpt_t_min 0.657
_shelx_estimated_absorpt_t_max 0.683

loop_
_space_group_symop_operation_xyz
'x, y, z'
'-x, -y, -z'

loop_
_atom_site_type_symbol
_atom_site_label
_atom_site_fract_x
_atom_site_fract_y
_atom_site_fract_z
_atom_site_U_iso_or_equiv
_atom_site_adp_type
_atom_site_calc_flag
_atom_site_occupancy
_atom_site_disorder_assembly
_atom_site_disorder_group
Eu Eu1 0.45935(2) 0.44029(2) 1.14376(2) 0.02232(6) Uani d 1 . .
C C1 0.2868(3) 0.3232(3) 0.8765(3) 0.0291(7) Uani d 1 . .
C C2 0.1519(3) 0.2549(3) 0.7970(2) 0.0244(6) Uani d 1 . .
C C3 0.0578(3) 0.1765(3) 0.8304(2) 0.0268(7) Uani d 1 . .
H H3 0.075950 0.165294 0.901585 0.032 Uiso calc 1 . .
C C4 -0.0639(3) 0.1155(3) 0.7549(2) 0.0262(7) Uani d 1 . .
C C5 -0.0934(3) 0.1325(3) 0.6494(3) 0.0302(7) Uani d 1 . .
H H5 -0.176284 0.092312 0.600394 0.036 Uiso calc 1 . .
C C6 0.0019(3) 0.2100(3) 0.6175(2) 0.0301(7) Uani d 1 . .
C C7 0.1250(3) 0.2712(3) 0.6907(2) 0.0286(7) Uani d 1 . .
H H7 0.189093 0.322862 0.668742 0.034 Uiso calc 1 . .
C C8 -0.1381(3) 0.1754(4) 0.4348(3) 0.0393(8) Uani d 1 . .
C C9 -0.1810(4) 0.0438(4) 0.3931(3) 0.0455(9) Uani d 1 . .
H H9 -0.130062 -0.009966 0.418175 0.055 Uiso calc 1 . .
C C10 -0.3011(4) -0.0070(4) 0.3131(3) 0.0441(9) Uani d 1 . .
H H10 -0.331658 -0.095746 0.285226 0.053 Uiso calc 1 . .
C C11 -0.3756(3) 0.0732(3) 0.2746(3) 0.0360(8) Uani d 1 . .
H H11 -0.457089 0.038464 0.222235 0.043 Uiso calc 1 . .
C C12 -0.3288(3) 0.2056(3) 0.3143(2) 0.0305(7) Uani d 1 . .
C C13 -0.4029(3) 0.2952(3) 0.2675(2) 0.0317(7) Uani d 1 . .
C C14 -0.2092(3) 0.2573(3) 0.3959(3) 0.0342(8) Uani d 1 . .
H H14 -0.177744 0.345955 0.423704 0.041 Uiso calc 1 . .
C C15 -0.2136(3) 0.0665(3) 0.8612(2) 0.0239(6) Uani d 1 . .
C C16 -0.2493(3) 0.1819(3) 0.8737(2) 0.0252(6) Uani d 1 . .
H H16 -0.228184 0.239250 0.831377 0.030 Uiso calc 1 . .
C C17 -0.3171(3) 0.2113(3) 0.9502(2) 0.0254(6) Uani d 1 . .
C C18 -0.3474(3) 0.1257(3) 1.0128(3) 0.0348(8) Uani d 1 . .
H H18 -0.392245 0.145455 1.064228 0.042 Uiso calc 1 . .
C C19 -0.3113(4) 0.0106(3) 0.9992(3) 0.0392(8) Uani d 1 . .
H H19 -0.332521 -0.046828 1.041397 0.047 Uiso calc 1 . .
C C20 -0.2440(3) -0.0198(3) 0.9236(3) 0.0315(7) Uani d 1 . .
H H20 -0.219465 -0.097165 0.914790 0.038 Uiso calc 1 . .
C C21 -0.3602(3) 0.3353(3) 0.9621(3) 0.0309(7) Uani d 1 . .
C C22 0.1636(4) 0.4162(4) 1.1889(4) 0.0548(11) Uani d 1 . .
H H22 0.183965 0.502437 1.186227 0.066 Uiso calc 1 . .
C C23 0.0044(5) 0.2321(5) 1.1929(6) 0.099(2) Uani d 1 . .
H H23A -0.026754 0.185428 1.117468 0.149 Uiso calc 1 . .
H H23B -0.065824 0.217024 1.226779 0.149 Uiso calc 1 . .
H H23C 0.077303 0.203484 1.230251 0.149 Uiso calc 1 . .
C C24 -0.0496(5) 0.4438(6) 1.2033(7) 0.122(3) Uani d 1 . .
H H24A -0.127879 0.390420 1.211146 0.183 Uiso calc 1 . .
H H24B -0.014290 0.517136 1.264658 0.183 Uiso calc 1 . .
H H24C -0.071216 0.472508 1.136853 0.183 Uiso calc 1 . .
C C25 0.5504(6) 0.6203(6) 1.4041(4) 0.0921(19) Uani d 1 . .
H H25 0.617283 0.578243 1.418935 0.111 Uiso calc 1 . .
C C26 0.6731(8) 0.7716(8) 1.5748(5) 0.172(4) Uani d 1 . .
H H26A 0.661017 0.849999 1.613517 0.259 Uiso calc 1 . .
H H26B 0.672416 0.710292 1.619544 0.259 Uiso calc 1 . .
H H26C 0.756332 0.789292 1.558029 0.259 Uiso calc 1 . .
C C27 0.4801(10) 0.8044(8) 1.4543(7) 0.174(4) Uani d 1 . .
H H27A 0.458706 0.804393 1.377956 0.261 Uiso calc 1 . .
H H27B 0.522761 0.890570 1.497295 0.261 Uiso calc 1 . .
H H27C 0.400542 0.772707 1.473278 0.261 Uiso calc 1 . .
N N2 0.5697(5) 0.7207(4) 1.4766(3) 0.0855(14) Uani d 1 . .
N N1 0.0479(3) 0.3705(3) 1.1991(3) 0.0570(9) Uani d 1 . .
O O1 0.3012(2) 0.3207(2) 0.97493(18) 0.0405(6) Uani d 1 . .
O O2 0.3732(2) 0.3758(2) 0.83679(19) 0.0383(6) Uani d 1 . .
O O3 -0.0155(2) 0.2320(3) 0.5133(2) 0.0527(7) Uani d 1 . .
O O4 -0.3453(2) 0.4115(2) 0.2834(2) 0.0450(6) Uani d 1 . .
O O5 -0.5215(2) 0.2482(2) 0.2099(2) 0.0418(6) Uani d 1 . .
O O6 -0.1567(2) 0.0255(2) 0.77993(18) 0.0354(5) Uani d 1 . .
O O7 -0.3395(2) 0.4045(2) 0.8971(2) 0.0424(6) Uani d 1 . .
O O8 -0.4145(2) 0.3624(2) 1.03549(19) 0.0464(6) Uani d 1 . .
O O9 0.2491(2) 0.3600(2) 1.1822(2) 0.0419(6) Uani d 1 . .
O O10 0.4684(3) 0.5667(3) 1.3222(2) 0.0668(9) Uani d 1 . .

loop_
_atom_site_aniso_label
_atom_site_aniso_U_11
_atom_site_aniso_U_22
_atom_site_aniso_U_33
_atom_site_aniso_U_12
_atom_site_aniso_U_13
_atom_site_aniso_U_23
Eu1 0.01806(9) 0.02349(9) 0.02534(9) 0.00719(6) 0.00419(6) 0.00607(6)
C1 0.0263(17) 0.0215(15) 0.0352(18) 0.0058(13) 0.0018(14) 0.0054(13)
C2 0.0201(15) 0.0210(15) 0.0311(16) 0.0079(12) 0.0047(13) 0.0042(12)
C3 0.0298(17) 0.0261(16) 0.0252(15) 0.0083(13) 0.0088(13) 0.0047(12)
C4 0.0217(15) 0.0220(15) 0.0352(17) 0.0055(12) 0.0126(13) 0.0012(13)
C5 0.0174(15) 0.0348(17) 0.0339(17) 0.0083(13) 0.0014(13) 0.0029(14)
C6 0.0234(16) 0.0380(18) 0.0315(17) 0.0126(14) 0.0039(13) 0.0141(14)
C7 0.0243(16) 0.0288(16) 0.0362(17) 0.0082(13) 0.0086(13) 0.0149(14)
C8 0.0276(18) 0.062(2) 0.0314(18) 0.0159(17) 0.0032(14) 0.0199(17)
C9 0.049(2) 0.057(2) 0.041(2) 0.034(2) 0.0090(18) 0.0214(18)
C10 0.058(2) 0.040(2) 0.0369(19) 0.0247(18) 0.0088(18) 0.0082(16)
C11 0.0361(19) 0.042(2) 0.0283(17) 0.0145(16) 0.0017(14) 0.0086(14)
C12 0.0292(17) 0.0389(18) 0.0266(16) 0.0130(15) 0.0056(13) 0.0139(14)
C13 0.0305(18) 0.0376(19) 0.0284(16) 0.0120(15) 0.0045(14) 0.0125(14)
C14 0.0321(18) 0.0398(19) 0.0300(17) 0.0092(15) 0.0035(14) 0.0131(14)
C15 0.0156(14) 0.0239(15) 0.0283(15) 0.0023(12) 0.0048(12) 0.0012(12)
C16 0.0249(16) 0.0241(15) 0.0294(16) 0.0064(13) 0.0094(13) 0.0112(12)
C17 0.0208(15) 0.0257(15) 0.0308(16) 0.0080(13) 0.0075(13) 0.0066(13)
C18 0.0404(19) 0.0355(18) 0.0366(18) 0.0113(15) 0.0229(16) 0.0108(15)
C19 0.053(2) 0.0317(18) 0.043(2) 0.0111(17) 0.0248(17) 0.0184(15)
C20 0.0334(18) 0.0230(16) 0.0401(18) 0.0106(14) 0.0098(15) 0.0088(14)
C21 0.0199(16) 0.0314(17) 0.0392(18) 0.0113(14) 0.0030(14) 0.0047(15)
C22 0.045(2) 0.050(2) 0.082(3) 0.015(2) 0.032(2) 0.027(2)
C23 0.065(3) 0.062(3) 0.180(6) 0.007(3) 0.061(4) 0.029(4)
C24 0.069(4) 0.087(4) 0.240(8) 0.048(3) 0.076(5) 0.035(5)
C25 0.086(4) 0.100(4) 0.063(3) -0.014(3) 0.032(3) -0.021(3)
C26 0.156(7) 0.207(9) 0.069(4) -0.070(6) 0.025(4) -0.038(5)
C27 0.255(11) 0.145(7) 0.182(9) 0.084(7) 0.135(8) 0.053(6)
N2 0.108(4) 0.073(3) 0.050(2) -0.026(2) 0.038(2) -0.014(2)
N1 0.0326(18) 0.060(2) 0.086(3) 0.0185(16) 0.0288(18) 0.0129(19)
O1 0.0331(13) 0.0456(14) 0.0305(13) -0.0002(11) -0.0020(10) 0.0043(10)
O2 0.0246(12) 0.0374(13) 0.0463(14) -0.0026(10) 0.0036(10) 0.0138(11)
O3 0.0284(13) 0.084(2) 0.0432(14) 0.0051(13) -0.0030(11) 0.0362(14)
O4 0.0383(14) 0.0338(13) 0.0517(15) 0.0056(11) -0.0079(12) 0.0136(11)
O5 0.0249(12) 0.0390(13) 0.0581(15) 0.0079(10) -0.0030(11) 0.0230(12)
O6 0.0346(13) 0.0242(11) 0.0450(13) -0.0011(10) 0.0235(11) -0.0048(10)
O7 0.0373(14) 0.0335(13) 0.0703(17) 0.0212(11) 0.0214(13) 0.0252(12)
O8 0.0419(14) 0.0608(16) 0.0425(14) 0.0307(13) 0.0162(12) 0.0015(12)
O9 0.0298(13) 0.0508(15) 0.0577(16) 0.0166(12) 0.0229(12) 0.0235(12)
O10 0.0607(19) 0.089(2) 0.0352(15) 0.0139(17) 0.0116(14) -0.0149(15)

loop_
_atom_type_symbol
_atom_type_description
_atom_type_scat_dispersion_real
_atom_type_scat_dispersion_imag
_atom_type_scat_source
C C 0.0033 0.0016 'International Tables Vol C Tables 4.2.6.8 and 6.1.1.4'
H H 0.0000 0.0000 'International Tables Vol C Tables 4.2.6.8 and 6.1.1.4'
N N 0.0061 0.0033 'International Tables Vol C Tables 4.2.6.8 and 6.1.1.4'
O O 0.0106 0.0060 'International Tables Vol C Tables 4.2.6.8 and 6.1.1.4'
Eu Eu -0.1578 3.6682 'International Tables Vol C Tables 4.2.6.8 and 6.1.1.4'

loop_
_geom_angle_atom_site_label_1
_geom_angle_atom_site_label_2
_geom_angle_atom_site_label_3
_geom_angle_site_symmetry_1
_geom_angle_site_symmetry_3
_geom_angle
_geom_angle_publ_flag
O8 Eu1 O2 1_655 2_667 77.31(9) ?
O8 Eu1 O7 1_655 2_567 123.18(9) ?
O2 Eu1 O7 2_667 2_567 76.96(8) ?
O8 Eu1 O1 1_655 . 75.45(9) ?
O2 Eu1 O1 2_667 . 124.90(8) ?
O7 Eu1 O1 2_567 . 79.45(9) ?
O8 Eu1 O5 1_655 1_656 81.13(9) ?
O2 Eu1 O5 2_667 1_656 128.32(8) ?
O7 Eu1 O5 2_567 1_656 150.73(8) ?
O1 Eu1 O5 . 1_656 93.18(8) ?
O8 Eu1 O10 1_655 . 144.62(10) ?
O2 Eu1 O10 2_667 . 78.83(10) ?
O7 Eu1 O10 2_567 . 75.40(10) ?
O1 Eu1 O10 . . 139.92(9) ?
O5 Eu1 O10 1_656 . 93.79(10) ?
O8 Eu1 O9 1_655 . 137.42(9) ?
O2 Eu1 O9 2_667 . 144.71(9) ?
O7 Eu1 O9 2_567 . 76.59(8) ?
O1 Eu1 O9 . . 71.92(8) ?
O5 Eu1 O9 1_656 . 74.20(8) ?
O10 Eu1 O9 . . 72.20(9) ?
O8 Eu1 O4 1_655 1_656 76.83(9) ?
O2 Eu1 O4 2_667 1_656 76.89(8) ?
O7 Eu1 O4 2_567 1_656 141.79(8) ?
O1 Eu1 O4 . 1_656 138.71(8) ?
O5 Eu1 O4 1_656 1_656 52.54(7) ?
O10 Eu1 O4 . 1_656 72.57(10) ?
O9 Eu1 O4 . 1_656 111.94(8) ?
O8 Eu1 C13 1_655 1_656 75.70(9) ?
O2 Eu1 C13 2_667 1_656 102.17(9) ?
O7 Eu1 C13 2_567 1_656 159.50(9) ?
O1 Eu1 C13 . 1_656 115.86(9) ?
O5 Eu1 C13 1_656 1_656 26.44(8) ?
O10 Eu1 C13 . 1_656 84.30(10) ?
O9 Eu1 C13 . 1_656 94.68(9) ?
O4 Eu1 C13 1_656 1_656 26.24(8) ?
O8 Eu1 C21 1_655 2_567 105.10(9) ?
O2 Eu1 C21 2_667 2_567 65.05(8) ?
O7 Eu1 C21 2_567 2_567 18.76(8) ?
O1 Eu1 C21 . 2_567 77.28(8) ?
O5 Eu1 C21 1_656 2_567 166.59(8) ?
O10 Eu1 C21 . 2_567 87.79(10) ?
O9 Eu1 C21 . 2_567 93.69(8) ?
O4 Eu1 C21 1_656 2_567 139.97(8) ?
C13 Eu1 C21 1_656 2_567 166.16(9) ?
O8 Eu1 Eu1 1_655 2_667 51.79(6) ?
O2 Eu1 Eu1 2_667 2_667 59.28(6) ?
O7 Eu1 Eu1 2_567 2_667 71.50(6) ?
O1 Eu1 Eu1 . 2_667 66.18(6) ?
O5 Eu1 Eu1 1_656 2_667 131.28(6) ?
O10 Eu1 Eu1 . 2_667 130.96(8) ?
O9 Eu1 Eu1 . 2_667 130.77(6) ?
O4 Eu1 Eu1 1_656 2_667 116.42(6) ?
C13 Eu1 Eu1 1_656 2_667 126.09(7) ?
C21 Eu1 Eu1 2_567 2_667 53.33(6) ?
O1 C1 O2 . . 126.4(3) ?
O1 C1 C2 . . 117.0(3) ?
O2 C1 C2 . . 116.7(3) ?
C7 C2 C3 . . 120.9(3) ?
C7 C2 C1 . . 118.9(3) ?
C3 C2 C1 . . 120.2(3) ?
C4 C3 C2 . . 118.3(3) ?
C4 C3 H3 . . 120.9 ?
C2 C3 H3 . . 120.9 ?
C5 C4 C3 . . 121.7(3) ?
C5 C4 O6 . . 117.2(3) ?
C3 C4 O6 . . 120.8(3) ?
C6 C5 C4 . . 119.1(3) ?
C6 C5 H5 . . 120.5 ?
C4 C5 H5 . . 120.5 ?
C5 C6 C7 . . 120.6(3) ?
C5 C6 O3 . . 124.2(3) ?
C7 C6 O3 . . 115.3(3) ?
C6 C7 C2 . . 119.5(3) ?
C6 C7 H7 . . 120.3 ?
C2 C7 H7 . . 120.3 ?
C14 C8 C9 . . 121.5(3) ?
C14 C8 O3 . . 117.1(3) ?
C9 C8 O3 . . 121.2(3) ?
C8 C9 C10 . . 119.0(3) ?
C8 C9 H9 . . 120.5 ?
C10 C9 H9 . . 120.5 ?
C11 C10 C9 . . 120.4(3) ?
C11 C10 H10 . . 119.8 ?
C9 C10 H10 . . 119.8 ?
C10 C11 C12 . . 119.9(3) ?
C10 C11 H11 . . 120.1 ?
C12 C11 H11 . . 120.1 ?
C11 C12 C14 . . 120.0(3) ?
C11 C12 C13 . . 120.8(3) ?
C14 C12 C13 . . 119.2(3) ?
O4 C13 O5 . . 122.3(3) ?
O4 C13 C12 . . 119.7(3) ?
O5 C13 C12 . . 118.0(3) ?
O4 C13 Eu1 . 1_454 63.96(17) ?
O5 C13 Eu1 . 1_454 58.82(16) ?
C12 C13 Eu1 . 1_454 170.0(2) ?
C8 C14 C12 . . 119.1(3) ?
C8 C14 H14 . . 120.4 ?
C12 C14 H14 . . 120.4 ?
C16 C15 C20 . . 121.1(3) ?
C16 C15 O6 . . 122.4(3) ?
C20 C15 O6 . . 116.3(3) ?
C15 C16 C17 . . 119.3(3) ?
C15 C16 H16 . . 120.4 ?
C17 C16 H16 . . 120.4 ?
C18 C17 C16 . . 119.8(3) ?
C18 C17 C21 . . 120.5(3) ?
C16 C17 C21 . . 119.7(3) ?
C17 C18 C19 . . 120.2(3) ?
C17 C18 H18 . . 119.9 ?
C19 C18 H18 . . 119.9 ?
C20 C19 C18 . . 120.6(3) ?
C20 C19 H19 . . 119.7 ?
C18 C19 H19 . . 119.7 ?
C19 C20 C15 . . 119.0(3) ?
C19 C20 H20 . . 120.5 ?
C15 C20 H20 . . 120.5 ?
O8 C21 O7 . . 124.1(3) ?
O8 C21 C17 . . 118.2(3) ?
O7 C21 C17 . . 117.7(3) ?
O8 C21 Eu1 . 2_567 88.46(19) ?
O7 C21 Eu1 . 2_567 37.72(15) ?
C17 C21 Eu1 . 2_567 150.4(2) ?
O9 C22 N1 . . 127.7(4) ?
O9 C22 H22 . . 116.1 ?
N1 C22 H22 . . 116.1 ?
N1 C23 H23A . . 109.5 ?
N1 C23 H23B . . 109.5 ?
H23A C23 H23B . . 109.5 ?
N1 C23 H23C . . 109.5 ?
H23A C23 H23C . . 109.5 ?
H23B C23 H23C . . 109.5 ?
N1 C24 H24A . . 109.5 ?
N1 C24 H24B . . 109.5 ?
H24A C24 H24B . . 109.5 ?
N1 C24 H24C . . 109.5 ?
H24A C24 H24C . . 109.5 ?
H24B C24 H24C . . 109.5 ?
O10 C25 N2 . . 135.3(7) ?
O10 C25 H25 . . 112.4 ?
N2 C25 H25 . . 112.4 ?
N2 C26 H26A . . 109.5 ?
N2 C26 H26B . . 109.5 ?
H26A C26 H26B . . 109.5 ?
N2 C26 H26C . . 109.5 ?
H26A C26 H26C . . 109.5 ?
H26B C26 H26C . . 109.5 ?
N2 C27 H27A . . 109.5 ?
N2 C27 H27B . . 109.5 ?
H27A C27 H27B . . 109.5 ?
N2 C27 H27C . . 109.5 ?
H27A C27 H27C . . 109.5 ?
H27B C27 H27C . . 109.5 ?
C25 N2 C26 . . 128.8(7) ?
C25 N2 C27 . . 117.0(6) ?
C26 N2 C27 . . 114.0(6) ?
C22 N1 C24 . . 124.0(4) ?
C22 N1 C23 . . 118.9(4) ?
C24 N1 C23 . . 116.7(4) ?
C1 O1 Eu1 . . 134.7(2) ?
C1 O2 Eu1 . 2_667 146.0(2) ?
C6 O3 C8 . . 118.9(3) ?
C13 O4 Eu1 . 1_454 89.79(18) ?
C13 O5 Eu1 . 1_454 94.74(19) ?
C15 O6 C4 . . 118.9(2) ?
C21 O7 Eu1 . 2_567 123.5(2) ?
C21 O8 Eu1 . 1_455 166.0(2) ?
C22 O9 Eu1 . . 127.6(2) ?
C25 O10 Eu1 . . 136.5(4) ?

loop_
_geom_bond_atom_site_label_1
_geom_bond_atom_site_label_2
_geom_bond_site_symmetry_2
_geom_bond_distance
_geom_bond_publ_flag
Eu1 O8 1_655 2.337(2) ?
Eu1 O2 2_667 2.339(2) ?
Eu1 O7 2_567 2.386(2) ?
Eu1 O1 . 2.386(2) ?
Eu1 O5 1_656 2.428(2) ?
Eu1 O10 . 2.437(3) ?
Eu1 O9 . 2.452(2) ?
Eu1 O4 1_656 2.541(2) ?
Eu1 C13 1_656 2.828(3) ?
Eu1 C21 2_567 3.251(3) ?
Eu1 Eu1 2_667 4.3681(4) ?
C1 O1 . 1.251(4) ?
C1 O2 . 1.253(4) ?
C1 C2 . 1.517(4) ?
C2 C7 . 1.388(4) ?
C2 C3 . 1.389(4) ?
C3 C4 . 1.386(4) ?
C3 H3 . 0.9300 ?
C4 C5 . 1.382(4) ?
C4 O6 . 1.390(3) ?
C5 C6 . 1.381(4) ?
C5 H5 . 0.9300 ?
C6 C7 . 1.386(4) ?
C6 O3 . 1.386(4) ?
C7 H7 . 0.9300 ?
C8 C14 . 1.375(5) ?
C8 C9 . 1.379(5) ?
C8 O3 . 1.403(4) ?
C9 C10 . 1.386(5) ?
C9 H9 . 0.9300 ?
C10 C11 . 1.382(5) ?
C10 H10 . 0.9300 ?
C11 C12 . 1.386(5) ?
C11 H11 . 0.9300 ?
C12 C14 . 1.393(4) ?
C12 C13 . 1.503(4) ?
C13 O4 . 1.250(4) ?
C13 O5 . 1.264(4) ?
C14 H14 . 0.9300 ?
C15 C16 . 1.383(4) ?
C15 C20 . 1.384(4) ?
C15 O6 . 1.388(3) ?
C16 C17 . 1.392(4) ?
C16 H16 . 0.9300 ?
C17 C18 . 1.379(4) ?
C17 C21 . 1.511(4) ?
C18 C19 . 1.381(5) ?
C18 H18 . 0.9300 ?
C19 C20 . 1.380(5) ?
C19 H19 . 0.9300 ?
C20 H20 . 0.9300 ?
C21 O8 . 1.249(4) ?
C21 O7 . 1.254(4) ?
C22 O9 . 1.215(4) ?
C22 N1 . 1.290(5) ?
C22 H22 . 0.9300 ?
C23 N1 . 1.468(6) ?
C23 H23A . 0.9600 ?
C23 H23B . 0.9600 ?
C23 H23C . 0.9600 ?
C24 N1 . 1.447(6) ?
C24 H24A . 0.9600 ?
C24 H24B . 0.9600 ?
C24 H24C . 0.9600 ?
C25 O10 . 1.171(5) ?
C25 N2 . 1.254(6) ?
C25 H25 . 0.9300 ?
C26 N2 . 1.411(7) ?
C26 H26A . 0.9600 ?
C26 H26B . 0.9600 ?
C26 H26C . 0.9600 ?
C27 N2 . 1.471(9) ?
C27 H27A . 0.9600 ?
C27 H27B . 0.9600 ?
C27 H27C . 0.9600 ?

loop_
_geom_torsion_atom_site_label_1
_geom_torsion_atom_site_label_2
_geom_torsion_atom_site_label_3
_geom_torsion_atom_site_label_4
_geom_torsion_site_symmetry_1
_geom_torsion_site_symmetry_2
_geom_torsion_site_symmetry_3
_geom_torsion_site_symmetry_4
_geom_torsion
_geom_torsion_publ_flag
O1 C1 C2 C7 . . . . 170.5(3) ?
O2 C1 C2 C7 . . . . -10.1(4) ?
O1 C1 C2 C3 . . . . -10.1(4) ?
O2 C1 C2 C3 . . . . 169.3(3) ?
C7 C2 C3 C4 . . . . -0.3(4) ?
C1 C2 C3 C4 . . . . -179.7(3) ?
C2 C3 C4 C5 . . . . -1.0(5) ?
C2 C3 C4 O6 . . . . 173.2(3) ?
C3 C4 C5 C6 . . . . 1.5(5) ?
O6 C4 C5 C6 . . . . -172.8(3) ?
C4 C5 C6 C7 . . . . -0.8(5) ?
C4 C5 C6 O3 . . . . 178.6(3) ?
C5 C6 C7 C2 . . . . -0.5(5) ?
O3 C6 C7 C2 . . . . -179.9(3) ?
C3 C2 C7 C6 . . . . 1.0(5) ?
C1 C2 C7 C6 . . . . -179.6(3) ?
C14 C8 C9 C10 . . . . -2.6(6) ?
O3 C8 C9 C10 . . . . -178.0(3) ?
C8 C9 C10 C11 . . . . 1.0(6) ?
C9 C10 C11 C12 . . . . 1.5(5) ?
C10 C11 C12 C14 . . . . -2.5(5) ?
C10 C11 C12 C13 . . . . 175.2(3) ?
C11 C12 C13 O4 . . . . -162.1(3) ?
C14 C12 C13 O4 . . . . 15.7(5) ?
C11 C12 C13 O5 . . . . 15.7(5) ?
C14 C12 C13 O5 . . . . -166.6(3) ?
C9 C8 C14 C12 . . . . 1.6(5) ?
O3 C8 C14 C12 . . . . 177.2(3) ?
C11 C12 C14 C8 . . . . 1.0(5) ?
C13 C12 C14 C8 . . . . -176.8(3) ?
C20 C15 C16 C17 . . . . -0.1(4) ?
O6 C15 C16 C17 . . . . 174.0(3) ?
C15 C16 C17 C18 . . . . 0.2(4) ?
C15 C16 C17 C21 . . . . -178.1(3) ?
C16 C17 C18 C19 . . . . -0.3(5) ?
C21 C17 C18 C19 . . . . 178.0(3) ?
C17 C18 C19 C20 . . . . 0.4(5) ?
C18 C19 C20 C15 . . . . -0.3(5) ?
C16 C15 C20 C19 . . . . 0.1(5) ?
O6 C15 C20 C19 . . . . -174.3(3) ?
C18 C17 C21 O8 . . . . 5.5(4) ?
C16 C17 C21 O8 . . . . -176.2(3) ?
C18 C17 C21 O7 . . . . -174.3(3) ?
C16 C17 C21 O7 . . . . 4.0(4) ?
C18 C17 C21 Eu1 . . . 2_567 -146.6(3) ?
C16 C17 C21 Eu1 . . . 2_567 31.7(5) ?
O10 C25 N2 C26 . . . . 177.5(6) ?
O10 C25 N2 C27 . . . . -8.2(10) ?
O9 C22 N1 C24 . . . . -178.1(5) ?
O9 C22 N1 C23 . . . . -6.0(8) ?
O2 C1 O1 Eu1 . . . . 17.1(5) ?
C2 C1 O1 Eu1 . . . . -163.5(2) ?
O1 C1 O2 Eu1 . . . 2_667 -45.4(6) ?
C2 C1 O2 Eu1 . . . 2_667 135.2(3) ?
C5 C6 O3 C8 . . . . 1.7(5) ?
C7 C6 O3 C8 . . . . -178.9(3) ?
C14 C8 O3 C6 . . . . 116.3(4) ?
C9 C8 O3 C6 . . . . -68.1(5) ?
O5 C13 O4 Eu1 . . . 1_454 -8.2(3) ?
C12 C13 O4 Eu1 . . . 1_454 169.5(3) ?
O4 C13 O5 Eu1 . . . 1_454 8.6(4) ?
C12 C13 O5 Eu1 . . . 1_454 -169.1(2) ?
C16 C15 O6 C4 . . . . 39.4(4) ?
C20 C15 O6 C4 . . . . -146.2(3) ?
C5 C4 O6 C15 . . . . -119.1(3) ?
C3 C4 O6 C15 . . . . 66.5(4) ?
O8 C21 O7 Eu1 . . . 2_567 -21.9(4) ?
C17 C21 O7 Eu1 . . . 2_567 157.9(2) ?
O7 C21 O8 Eu1 . . . 1_455 27.3(12) ?
C17 C21 O8 Eu1 . . . 1_455 -152.5(8) ?
Eu1 C21 O8 Eu1 2_567 . . 1_455 14.1(10) ?
N1 C22 O9 Eu1 . . . . 173.1(3) ?
N2 C25 O10 Eu1 . . . . 145.8(5) ?

_cod_database_fobs_code 2022193
